data_2007949
loop_
_publ_author_name
'Chiaroni, Ang\`ele'
'Riche, Claude'
'Lassaba, Essediya'
'Benharref, Ahmed'

_publ_contact_author
;
      Dr Ang\`ele Chiaroni
      Institut de Chimie des Substances Naturelles
      C.N.R.S.
      91198 Gif-sur-Yvette CEDEX
      France
;
_publ_section_title
;(3<i>R</i>,12<i>R</i>)-4,7,7,12-T\'etram\'ethyl-2-oxatricyclo[6,4,0,0^4,9^]dod\'ecane-3,12-diol.
 Produit de R\'earrangement d'un Di\'epoxyde d'\a-<i>cis</i>-Himachal\`ene
;
_journal_issue 12
_journal_name_full 'Acta Crystallographica Section C'
_journal_page_first 1964
_journal_page_last 1965
_journal_paper_doi 10.1107/S0108270198009317
_journal_volume 54
_journal_year 1998
_chemical_formula_moiety 'C15 H26 O3'
_chemical_formula_structural 'C15 H26 O3'
_chemical_formula_sum 'C15 H26 O3'
_chemical_formula_weight 254.36
_chemical_melting_point 408.5(5)
_chemical_name_systematic
;
4,7,7,12-Tetramethyl-2-oxa-tricyclo[6.4.0.0
^4,9^]dodecane-3(R),12(R)-diol
;
_space_group_IT_number 19
_symmetry_cell_setting orthorhombic
_symmetry_space_group_name_Hall 'P 2ac 2ab'
_symmetry_space_group_name_H-M 'P 21 21 21'
_audit_creation_method SHELXL-93
_cell_angle_alpha 90.00
_cell_angle_beta 90.00
_cell_angle_gamma 90.00
_cell_formula_units_Z 4
_cell_length_a 7.449(3)
_cell_length_b 10.724(4)
_cell_length_c 17.733(10)
_cell_measurement_reflns_used 25
_cell_measurement_temperature 293(2)
_cell_measurement_theta_max 11.2
_cell_measurement_theta_min 7.1
_cell_volume 1416.6(11)
_computing_cell_refinement 'Philips PW1100/20 Software'
_computing_data_collection 'Philips PW1100/20 Software'
_computing_data_reduction 'PHIL (Riche, 1981)'
_computing_molecular_graphics 'R3M (Riche, 1983) ORTEP (Johnson, 1965)'
_computing_publication_material SHELXL93
_computing_structure_refinement 'SHELXL93 (Sheldrick, 1993)'
_computing_structure_solution 'SHELXS86 (Sheldrick, 1985)'
_diffrn_ambient_temperature 293(2)
_diffrn_measurement_device 'Philips PW1100 diffractometer'
_diffrn_measurement_method \q/2\q
_diffrn_radiation_monochromator graphite
_diffrn_radiation_source 'fine-focus sealed tube'
_diffrn_radiation_type MoK\a
_diffrn_radiation_wavelength 0.71090
_diffrn_reflns_av_R_equivalents 0.0000
_diffrn_reflns_av_sigmaI/netI 0.0138
_diffrn_reflns_limit_h_max 9
_diffrn_reflns_limit_h_min 0
_diffrn_reflns_limit_k_max 13
_diffrn_reflns_limit_k_min 0
_diffrn_reflns_limit_l_max 21
_diffrn_reflns_limit_l_min 0
_diffrn_reflns_number 1621
_diffrn_reflns_theta_max 25.99
_diffrn_reflns_theta_min 2.22
_diffrn_standards_decay_% 0
_diffrn_standards_interval_time 120
_diffrn_standards_number 3
_exptl_absorpt_coefficient_mu 0.081
_exptl_absorpt_correction_type none
_exptl_crystal_colour colourless
_exptl_crystal_density_diffrn 1.193
_exptl_crystal_density_meas ?
_exptl_crystal_description prism
_exptl_crystal_F_000 560
_exptl_crystal_size_max 0.60
_exptl_crystal_size_mid 0.30
_exptl_crystal_size_min 0.30
_refine_diff_density_max 0.269
_refine_diff_density_min -0.178
_refine_ls_extinction_method none
_refine_ls_goodness_of_fit_all 1.090
_refine_ls_goodness_of_fit_obs 1.086
_refine_ls_hydrogen_treatment constr
_refine_ls_matrix_type full
_refine_ls_number_parameters 169
_refine_ls_number_reflns 1619
_refine_ls_number_restraints 0
_refine_ls_restrained_S_all 1.209
_refine_ls_restrained_S_obs 1.086
_refine_ls_R_factor_all 0.0533
_refine_ls_R_factor_obs 0.0403
_refine_ls_shift/esd_max -0.002
_refine_ls_shift/esd_mean 0.000
_refine_ls_structure_factor_coef Fsqd
_refine_ls_weighting_details 'w = 1/[\s^2^(Fo^2^)+(0.0748P)^2^+0.2158P] where P=(Fo^2^+2Fc^2^)/3'
_refine_ls_weighting_scheme calc
_refine_ls_wR_factor_all 0.1325
_refine_ls_wR_factor_obs 0.1112
_reflns_number_observed 1434
_reflns_number_total 1621
_reflns_observed_criterion I>2sigma(I)
_cod_data_source_file gs1013.cif
_cod_data_source_block benh
_cod_depositor_comments
;
The following automatic conversions were performed:
'_symmetry_cell_setting' value 'Orthorhombic' changed to 'orthorhombic'
according to '/home/saulius/struct/CIF-dictionaries/cif_core.dic'
dictionary named 'cif_core.dic' version 2.4.1 from 2010-06-29.

Automatic conversion script
Id: cif_fix_enum 1527 2010-12-29 10:47:43Z saulius 

The following automatic conversions were performed:

'_chemical_melting_point' value '408/409' was changed to '408.5(5)' -
the average value was taken and precision was estimated.

Automatic conversion script
Id: cif_fix_values 1646 2011-03-28 12:23:43Z adriana 

The following automatic conversions were performed:

'_chemical_melting_point' value '408/409' was changed to '408.5(5)' -
the average value was taken and precision was
estimated.

'_symmetry_cell_setting' value 'Orthorhombic' changed to
'orthorhombic' according to
/home/saulius/struct/CIF-dictionaries/cif_core.dic dictionary named
'cif_core.dic' version 2.4.1 from 2010-06-29.

Automatic conversion script
Id: cif_fix_values 1715 2011-07-08 13:25:40Z adriana 

The following automatic conversions were performed:

'_exptl_crystal_density_meas' value 'non mesur\'ee' was changed to
'?' - the value is perceived as not measured.

Automatic conversion script
Id: cif_fix_values 3008 2015-01-20 13:52:24Z robertas 

The following automatic conversions were performed:

'_refine_ls_weighting_scheme' value 'calc w =
1/[\s^2^(Fo^2^)+(0.0748P)^2^+0.2158P] where P=(Fo^2^+2Fc^2^)/3' was
changed to 'calc'. New tag '_refine_ls_weighting_details' was
created. The value of the new tag was set to 'w =
1/[\s^2^(Fo^2^)+(0.0748P)^2^+0.2158P] where P=(Fo^2^+2Fc^2^)/3'.

Automatic conversion script
Id: cif_fix_values 3143 2015-03-26 13:38:13Z robertas 
;
_cod_database_code 2007949
_cod_database_fobs_code 2007949

loop_
_symmetry_equiv_pos_as_xyz
'x, y, z'
'-x+1/2, -y, z+1/2'
'x+1/2, -y+1/2, -z'
'-x, y+1/2, -z+1/2'

loop_
_atom_site_aniso_label
_atom_site_aniso_U_11
_atom_site_aniso_U_22
_atom_site_aniso_U_33
_atom_site_aniso_U_12
_atom_site_aniso_U_13
_atom_site_aniso_U_23
C1 0.0209(9) 0.0350(12) 0.0294(11) 0.0032(10) -0.0018(9) 0.0012(10)
C2 0.0195(10) 0.0334(11) 0.0230(10) -0.0001(9) 0.0022(9) 0.0007(9)
C3 0.0235(10) 0.0345(11) 0.0315(11) -0.0035(10) 0.0056(9) 0.0007(10)
C4 0.0403(13) 0.0418(13) 0.0322(12) -0.0099(13) 0.0001(11) -0.0079(11)
C5 0.0389(13) 0.0553(15) 0.0252(10) -0.0096(13) -0.0062(10) -0.0009(11)
C6 0.0304(11) 0.0337(12) 0.0274(11) -0.0004(11) -0.0061(10) 0.0065(10)
C7 0.0309(12) 0.0374(12) 0.0292(11) -0.0041(11) 0.0039(10) 0.0043(10)
C8 0.058(2) 0.058(2) 0.0367(13) -0.007(2) 0.0150(13) 0.0063(13)
C9 0.0413(14) 0.0377(13) 0.0421(13) -0.0081(12) 0.0017(12) 0.0045(11)
C10 0.048(2) 0.0334(12) 0.0437(14) -0.0100(13) -0.0049(13) -0.0032(11)
C11 0.0421(14) 0.0310(12) 0.0328(12) 0.0034(11) -0.0013(12) -0.0006(9)
C12 0.0445(14) 0.0335(13) 0.0458(14) 0.0030(12) 0.0087(13) 0.0027(11)
C13 0.0220(11) 0.0427(13) 0.0400(13) -0.0014(10) 0.0069(10) 0.0047(11)
C14 0.068(2) 0.0400(14) 0.061(2) 0.018(2) -0.002(2) -0.0003(13)
C15 0.062(2) 0.0425(13) 0.0375(13) 0.0009(14) 0.0051(13) -0.0092(12)
O16 0.0243(8) 0.0513(10) 0.0419(9) -0.0069(9) 0.0032(8) 0.0057(9)
O17 0.0192(7) 0.0431(9) 0.0297(8) -0.0001(7) -0.0024(6) 0.0066(7)
O18 0.0240(9) 0.0642(13) 0.0712(14) -0.0023(9) 0.0019(9) 0.0122(12)

loop_
_atom_site_label
_atom_site_fract_x
_atom_site_fract_y
_atom_site_fract_z
_atom_site_U_iso_or_equiv
_atom_site_thermal_displace_type
_atom_site_calc_flag
_atom_site_refinement_flags
_atom_site_occupancy
_atom_site_disorder_group
_atom_site_type_symbol
C1 0.3614(3) 0.0428(2) 0.60606(12) 0.0284(5) Uani d . 1 . C
H1 0.4928(3) 0.0461(2) 0.60419(12) 0.034 Uiso calc R 1 . H
C2 0.2912(3) 0.1638(2) 0.57240(12) 0.0253(5) Uani d . 1 . C
H2 0.3258(3) 0.1637(2) 0.51908(12) 0.030 Uiso calc R 1 . H
C3 0.3754(3) 0.2815(2) 0.60778(13) 0.0298(5) Uani d . 1 . C
C4 0.3723(4) 0.2797(2) 0.69391(13) 0.0381(6) Uani d . 1 . C
H4A 0.4632(4) 0.3368(2) 0.71232(13) 0.046 Uiso calc R 1 . H
H4B 0.2566(4) 0.3104(2) 0.71080(13) 0.046 Uiso calc R 1 . H
C5 0.4044(4) 0.1529(2) 0.72914(13) 0.0398(6) Uani d . 1 . C
H5A 0.3663(4) 0.1556(2) 0.78141(13) 0.048 Uiso calc R 1 . H
H5B 0.5323(4) 0.1358(2) 0.72858(13) 0.048 Uiso calc R 1 . H
C6 0.3063(3) 0.0457(2) 0.68951(12) 0.0305(5) Uani d . 1 . C
H6 0.3495(3) -0.0319(2) 0.71229(12) 0.037 Uiso calc R 1 . H
C7 0.0974(3) 0.0424(2) 0.69314(12) 0.0325(5) Uani d . 1 . C
C8 0.0303(4) 0.0540(3) 0.77435(15) 0.0507(7) Uani d . 1 . C
H8A 0.084(2) -0.0103(14) 0.8046(3) 0.071 Uiso calc R 1 . H
H8B -0.0980(5) 0.045(2) 0.7753(2) 0.071 Uiso calc R 1 . H
H8C 0.063(3) 0.1342(9) 0.7941(4) 0.071 Uiso calc R 1 . H
C9 0.0422(4) -0.0860(2) 0.66178(15) 0.0404(6) Uani d . 1 . C
H9A 0.0934(4) -0.1506(2) 0.69349(15) 0.048 Uiso calc R 1 . H
H9B -0.0874(4) -0.0936(2) 0.66432(15) 0.048 Uiso calc R 1 . H
C10 0.1025(4) -0.1075(2) 0.5805(2) 0.0418(6) Uani d . 1 . C
H10A 0.0306(4) -0.0554(2) 0.5475(2) 0.050 Uiso calc R 1 . H
H10B 0.0790(4) -0.1937(2) 0.5672(2) 0.050 Uiso calc R 1 . H
C11 0.3023(4) -0.0794(2) 0.56610(13) 0.0353(6) Uani d . 1 . C
C12 0.2894(4) 0.3994(2) 0.5778(2) 0.0413(6) Uani d . 1 . C
H12A 0.1637(6) 0.3992(8) 0.5898(9) 0.058 Uiso calc R 1 . H
H12B 0.304(2) 0.4031(9) 0.5241(2) 0.058 Uiso calc R 1 . H
H12C 0.3455(16) 0.4707(2) 0.6006(8) 0.058 Uiso calc R 1 . H
C13 0.0131(3) 0.1476(2) 0.64647(15) 0.0349(6) Uani d . 1 . C
H13 0.0171(3) 0.2253(2) 0.67558(15) 0.042 Uiso calc R 1 . H
C14 0.4179(5) -0.1875(3) 0.5966(2) 0.0564(8) Uani d . 1 . C
H14A 0.5427(5) -0.1681(9) 0.5900(12) 0.079 Uiso calc R 1 . H
H14B 0.390(2) -0.2626(5) 0.5697(9) 0.079 Uiso calc R 1 . H
H14C 0.393(2) -0.1993(14) 0.6493(4) 0.079 Uiso calc R 1 . H
C15 0.3335(4) -0.0710(3) 0.4803(2) 0.0472(7) Uani d . 1 . C
H15A 0.4573(8) -0.0520(19) 0.4706(2) 0.066 Uiso calc R 1 . H
H15B 0.259(2) -0.0064(14) 0.4596(2) 0.066 Uiso calc R 1 . H
H15C 0.303(3) -0.1493(7) 0.4573(2) 0.066 Uiso calc R 1 . H
O16 0.5632(2) 0.2811(2) 0.58539(10) 0.0392(4) Uani d . 1 . O
H16 0.5706(3) 0.294(3) 0.5399(3) 0.055 Uiso calc R 1 . H
O17 0.0972(2) 0.1676(2) 0.57439(9) 0.0306(4) Uani d . 1 . O
O18 -0.1655(2) 0.1171(2) 0.63175(13) 0.0531(6) Uani d . 1 . O
H18 -0.2219(12) 0.1806(5) 0.622(2) 0.074 Uiso calc R 1 . H

loop_
_atom_type_symbol
_atom_type_description
_atom_type_scat_dispersion_real
_atom_type_scat_dispersion_imag
_atom_type_scat_source
C C 0.0033 0.0016 'International Tables Vol C Tables 4.2.6.8 and 6.1.1.4'
N N 0.0061 0.0033 'International Tables Vol C Tables 4.2.6.8 and 6.1.1.4'
O O 0.0106 0.0060 'International Tables Vol C Tables 4.2.6.8 and 6.1.1.4'
H H 0.0000 0.0000 'International Tables Vol C Tables 4.2.6.8 and 6.1.1.4'

loop_
_geom_angle_atom_site_label_1
_geom_angle_atom_site_label_2
_geom_angle_atom_site_label_3
_geom_angle
_geom_angle_publ_flag
C2 C1 C6 105.6(2) no
C2 C1 C11 116.3(2) no
C6 C1 C11 112.4(2) no
O17 C2 C1 110.9(2) no
O17 C2 C3 111.9(2) no
C1 C2 C3 113.5(2) no
O16 C3 C12 108.3(2) no
O16 C3 C4 106.7(2) no
C12 C3 C4 110.8(2) no
O16 C3 C2 106.2(2) no
C12 C3 C2 111.6(2) no
C4 C3 C2 113.0(2) no
C5 C4 C3 114.9(2) no
C4 C5 C6 114.1(2) no
C5 C6 C1 109.3(2) no
C5 C6 C7 118.3(2) no
C1 C6 C7 107.8(2) no
C8 C7 C13 108.3(2) no
C8 C7 C9 109.0(2) no
C13 C7 C9 110.7(2) no
C8 C7 C6 111.3(2) no
C13 C7 C6 111.7(2) no
C9 C7 C6 105.8(2) no
C10 C9 C7 113.4(2) no
C9 C10 C11 114.3(2) no
C10 C11 C15 108.7(2) no
C10 C11 C14 109.5(2) no
C15 C11 C14 107.8(2) no
C10 C11 C1 111.3(2) no
C15 C11 C1 111.0(2) no
C14 C11 C1 108.4(2) no
O18 C13 O17 106.5(2) no
O18 C13 C7 108.6(2) no
O17 C13 C7 114.2(2) no
C13 O17 C2 116.9(2) no

loop_
_geom_bond_atom_site_label_1
_geom_bond_atom_site_label_2
_geom_bond_site_symmetry_2
_geom_bond_distance
_geom_bond_publ_flag
C1 C2 . 1.522(3) no
C1 C6 . 1.536(3) no
C1 C11 . 1.553(3) no
C2 O17 . 1.446(3) no
C2 C3 . 1.542(3) no
C3 O16 . 1.454(3) no
C3 C12 . 1.514(4) no
C3 C4 . 1.528(3) no
C4 C5 . 1.515(4) no
C5 C6 . 1.533(3) no
C6 C7 . 1.558(3) no
C7 C8 . 1.529(3) no
C7 C13 . 1.534(3) no
C7 C9 . 1.542(3) no
C9 C10 . 1.526(4) no
C10 C11 . 1.540(4) no
C11 C15 . 1.542(4) no
C11 C14 . 1.543(4) no
C13 O18 . 1.395(3) no
C13 O17 . 1.440(3) no

loop_
_geom_torsion_atom_site_label_1
_geom_torsion_atom_site_label_2
_geom_torsion_atom_site_label_3
_geom_torsion_atom_site_label_4
_geom_torsion
_geom_torsion_publ_flag
C6 C1 C2 C3 62.5(2) yes
C1 C2 C3 C4 -49.1(2) yes
C2 C3 C4 C5 37.1(2) yes
C3 C4 C5 C6 -42.1(2) yes
C4 C5 C6 C1 56.8(2) yes
C5 C6 C1 C2 -65.0(2) yes
C11 C1 C6 C7 -63.0(2) yes
C1 C6 C7 C9 65.6(2) yes
C6 C7 C9 C10 -60.3(2) yes
C7 C9 C10 C11 50.1(2) yes
C9 C10 C11 C1 -42.7(2) yes
C10 C11 C1 C6 50.1(2) yes
C6 C1 C2 O17 -64.5(2) yes
C1 C2 O17 C13 54.2(2) yes
C2 O17 C13 C7 -42.2(2) yes
O17 C13 C7 C6 42.3(2) yes
C13 C7 C6 C1 -54.9(2) yes
C7 C6 C1 C2 64.8(2) yes

loop_
_cod_related_entry_id
_cod_related_entry_database
_cod_related_entry_code
1 ChemSpider 21185690
